data_7054010
loop_
_publ_author_name
'Dey, Soumyajit'
'Ikbal, Sk Asif'
'Rath, Sankar Prasad'

_publ_section_title
;
 Self-assembly of cobalt(ii) and zinc(ii) tetranitrooctaethylporphyrin via
 bidentate axial ligands: synthesis, structure, surface morphology and
 effect of axial coordination
;
_journal_issue 4
_journal_name_full 'New Journal of Chemistry'
_journal_page_first 1458
_journal_paper_doi 10.1039/c3nj01248d
_journal_volume 38
_journal_year 2014
_chemical_formula_sum 'C47.5 H49.5 Cl4.5 Co N12 O8'
_chemical_formula_weight 1134.95
_chemical_name_systematic
; 
 ? 
;
_space_group_IT_number 2
_symmetry_cell_setting triclinic
_symmetry_space_group_name_Hall '-P 1'
_symmetry_space_group_name_H-M 'P -1'
_atom_sites_solution_hydrogens geom
_atom_sites_solution_primary direct
_atom_sites_solution_secondary difmap
_audit_creation_method SHELXL-97
_cell_angle_alpha 107.964(5)
_cell_angle_beta 104.161(5)
_cell_angle_gamma 98.063(5)
_cell_formula_units_Z 2
_cell_length_a 12.274(5)
_cell_length_b 13.707(5)
_cell_length_c 18.913(5)
_cell_measurement_reflns_used 999
_cell_measurement_temperature 100(2)
_cell_measurement_theta_max 27.8
_cell_measurement_theta_min 2.5
_cell_volume 2853.4(17)
_computing_cell_refinement 'Bruker SAINT'
_computing_data_collection 'Bruker APEX'
_computing_data_reduction 'Bruker SAINT'
_computing_molecular_graphics 'SHELXL 5.1, XP (Sheldrick, 1994)'
_computing_publication_material SHELXS-97
_computing_structure_refinement 'SHELXL-97 (Sheldrick, 2008)'
_computing_structure_solution 'SHELXS-97 (Sheldrick, 2008)'
_diffrn_ambient_temperature 100(2)
_diffrn_measured_fraction_theta_full 0.978
_diffrn_measured_fraction_theta_max 0.976
_diffrn_measurement_device_type 'Bruker SMART APEX'
_diffrn_measurement_method \w
_diffrn_radiation_monochromator graphite
_diffrn_radiation_source 'fine-focus sealed tube'
_diffrn_radiation_type MoK\a
_diffrn_radiation_wavelength 0.71069
_diffrn_reflns_av_R_equivalents 0.0457
_diffrn_reflns_av_sigmaI/netI 0.1066
_diffrn_reflns_limit_h_max 14
_diffrn_reflns_limit_h_min -14
_diffrn_reflns_limit_k_max 16
_diffrn_reflns_limit_k_min -16
_diffrn_reflns_limit_l_max 22
_diffrn_reflns_limit_l_min -11
_diffrn_reflns_number 15230
_diffrn_reflns_theta_full 25.00
_diffrn_reflns_theta_max 25.50
_diffrn_reflns_theta_min 2.38
_diffrn_standards_number 0
_exptl_absorpt_coefficient_mu 0.570
_exptl_absorpt_correction_T_max 0.9452
_exptl_absorpt_correction_T_min 0.9214
_exptl_absorpt_correction_type multi-scan
_exptl_absorpt_process_details 'SADABS 2.05 (Sheldrick, 2002)'
_exptl_crystal_colour 'dark brown'
_exptl_crystal_density_diffrn 1.321
_exptl_crystal_density_method 'not measured'
_exptl_crystal_description block
_exptl_crystal_F_000 1172
_exptl_crystal_size_max 0.15
_exptl_crystal_size_mid 0.12
_exptl_crystal_size_min 0.10
_platon_squeeze_details
;
three solvent CHCl3 molecules are present per unit cell
;
_refine_diff_density_max 1.674
_refine_diff_density_min -0.426
_refine_diff_density_rms 0.107
_refine_ls_extinction_method none
_refine_ls_goodness_of_fit_ref 0.939
_refine_ls_hydrogen_treatment constr
_refine_ls_matrix_type full
_refine_ls_number_parameters 612
_refine_ls_number_reflns 10363
_refine_ls_number_restraints 0
_refine_ls_restrained_S_all 0.939
_refine_ls_R_factor_all 0.1188
_refine_ls_R_factor_gt 0.0815
_refine_ls_shift/su_max 0.001
_refine_ls_shift/su_mean 0.000
_refine_ls_structure_factor_coef Fsqd
_refine_ls_weighting_details 'calc w=1/[\s^2^(Fo^2^)+(0.1458P)^2^+0.0000P] where P=(Fo^2^+2Fc^2^)/3'
_refine_ls_weighting_scheme calc
_refine_ls_wR_factor_gt 0.2135
_refine_ls_wR_factor_ref 0.2400
_reflns_number_gt 6125
_reflns_number_total 10363
_reflns_threshold_expression >2sigma(I)
_cod_data_source_file c3nj01248d.txt
_cod_data_source_block 5janbm
_cod_depositor_comments
;
The following automatic conversions were performed:

'_symmetry_cell_setting' value 'Triclinic' changed to 'triclinic'
according to
/usr/data/users/saulius/crontab/automatic-downloads/current/RSC/lib/dictionaries/cif_core.dic
dictionary named 'cif_core.dic' version 2.4.2 from 2011-04-26.

Automatic conversion script
Id: cif_fix_values 2281 2013-09-26 08:29:07Z andrius 
;
_cod_original_formula_sum 'C47.50 H49.50 Cl4.50 Co N12 O8'
_cod_database_code 7054010

loop_
_symmetry_equiv_pos_as_xyz
'x, y, z'
'-x, -y, -z'

loop_
_atom_site_label
_atom_site_type_symbol
_atom_site_fract_x
_atom_site_fract_y
_atom_site_fract_z
_atom_site_U_iso_or_equiv
_atom_site_adp_type
_atom_site_occupancy
_atom_site_symmetry_multiplicity
_atom_site_calc_flag
_atom_site_refinement_flags
Co1 Co 0.49832(5) 0.48927(5) 0.74839(4) 0.0262(2) Uani 1 1 d .
N1 N 0.5773(3) 0.6023(3) 0.7209(2) 0.0285(9) Uani 1 1 d .
N2 N 0.4573(3) 0.5967(3) 0.8280(2) 0.0287(9) Uani 1 1 d .
N3 N 0.4353(3) 0.3777(3) 0.7831(2) 0.0262(8) Uani 1 1 d .
N4 N 0.5230(3) 0.3788(3) 0.6603(2) 0.0265(8) Uani 1 1 d .
N5 N 0.5744(4) 0.8694(3) 0.8469(3) 0.0437(11) Uani 1 1 d .
N6 N 0.3048(4) 0.4793(3) 0.9388(2) 0.0346(9) Uani 1 1 d .
N7 N 0.4443(4) 0.1102(3) 0.6644(2) 0.0357(10) Uani 1 1 d .
N8 N 0.6751(3) 0.4943(3) 0.5488(2) 0.0332(9) Uani 1 1 d .
N9 N 0.3233(3) 0.4783(3) 0.6663(2) 0.0302(9) Uani 1 1 d .
N10 N 0.6739(3) 0.5044(3) 0.8296(2) 0.0298(9) Uani 1 1 d .
N11 N 0.0096(3) 0.4569(3) 0.5016(2) 0.0355(9) Uani 1 1 d .
N12 N 0.9920(3) 0.5406(3) 0.9934(2) 0.0376(10) Uani 1 1 d .
O1 O 0.5330(3) 0.9120(3) 0.8017(3) 0.0546(11) Uani 1 1 d .
O2 O 0.6332(4) 0.9143(3) 0.9156(3) 0.0561(11) Uani 1 1 d .
O3 O 0.3537(3) 0.5360(3) 1.0070(2) 0.0398(8) Uani 1 1 d .
O4 O 0.2081(3) 0.4200(3) 0.9152(2) 0.0436(9) Uani 1 1 d .
O5 O 0.3487(3) 0.0562(3) 0.6494(2) 0.0450(9) Uani 1 1 d .
O6 O 0.5307(3) 0.0757(3) 0.6608(2) 0.0462(9) Uani 1 1 d .
O7 O 0.6378(3) 0.5394(3) 0.5047(2) 0.0397(8) Uani 1 1 d .
O8 O 0.7555(3) 0.4512(3) 0.5468(2) 0.0453(9) Uani 1 1 d .
C1 C 0.6417(4) 0.5889(4) 0.6701(3) 0.0297(10) Uani 1 1 d .
C2 C 0.7232(4) 0.6872(4) 0.6857(3) 0.0314(11) Uani 1 1 d .
C3 C 0.7003(4) 0.7620(4) 0.7432(3) 0.0302(10) Uani 1 1 d .
C4 C 0.6090(4) 0.7094(4) 0.7639(3) 0.0280(10) Uani 1 1 d .
C5 C 0.5493(4) 0.7526(4) 0.8143(3) 0.0326(11) Uani 1 1 d .
C6 C 0.4678(4) 0.7008(3) 0.8391(3) 0.0317(11) Uani 1 1 d .
C7 C 0.3880(4) 0.7446(4) 0.8788(3) 0.0352(11) Uani 1 1 d .
C8 C 0.3294(4) 0.6644(4) 0.8930(3) 0.0336(11) Uani 1 1 d .
C9 C 0.3790(4) 0.5752(3) 0.8661(3) 0.0276(10) Uani 1 1 d .
C10 C 0.3648(4) 0.4816(4) 0.8813(3) 0.0288(10) Uani 1 1 d .
C11 C 0.4020(4) 0.3933(4) 0.8494(3) 0.0309(10) Uani 1 1 d .
C12 C 0.4083(4) 0.3029(4) 0.8755(3) 0.0336(11) Uani 1 1 d .
C13 C 0.4407(4) 0.2307(4) 0.8211(3) 0.0318(11) Uani 1 1 d .
C14 C 0.4511(4) 0.2763(3) 0.7625(3) 0.0284(10) Uani 1 1 d .
C15 C 0.4606(4) 0.2264(3) 0.6893(3) 0.0291(10) Uani 1 1 d .
C16 C 0.4811(4) 0.2729(3) 0.6368(3) 0.0271(10) Uani 1 1 d .
C17 C 0.4735(4) 0.2215(4) 0.5556(3) 0.0325(11) Uani 1 1 d .
C18 C 0.5205(4) 0.2974(4) 0.5318(3) 0.0319(11) Uani 1 1 d .
C19 C 0.5556(4) 0.3946(4) 0.6003(3) 0.0306(10) Uani 1 1 d .
C20 C 0.6209(4) 0.4921(4) 0.6099(3) 0.0309(11) Uani 1 1 d .
C21 C 0.8212(4) 0.7042(4) 0.6541(3) 0.0400(12) Uani 1 1 d .
H21A H 0.8452 0.7801 0.6629 0.048 Uiso 1 1 calc R
H21B H 0.7952 0.6648 0.5971 0.048 Uiso 1 1 calc R
C22 C 0.9243(4) 0.6681(5) 0.6924(4) 0.0513(15) Uani 1 1 d .
H22A H 0.9847 0.6757 0.6674 0.077 Uiso 1 1 calc R
H22B H 0.9000 0.5940 0.6862 0.077 Uiso 1 1 calc R
H22C H 0.9548 0.7115 0.7480 0.077 Uiso 1 1 calc R
C23 C 0.7666(4) 0.8767(4) 0.7802(3) 0.0377(12) Uani 1 1 d .
H23A H 0.8502 0.8798 0.7900 0.045 Uiso 1 1 calc R
H23B H 0.7538 0.9083 0.8313 0.045 Uiso 1 1 calc R
C24 C 0.7308(5) 0.9436(4) 0.7292(4) 0.0478(14) Uani 1 1 d .
H24A H 0.7708 1.0178 0.7582 0.072 Uiso 1 1 calc R
H24B H 0.6471 0.9368 0.7159 0.072 Uiso 1 1 calc R
H24C H 0.7521 0.9182 0.6811 0.072 Uiso 1 1 calc R
C25 C 0.3616(5) 0.8525(4) 0.8925(4) 0.0516(15) Uani 1 1 d .
H25A H 0.3287 0.8697 0.9364 0.062 Uiso 1 1 calc R
H25B H 0.4349 0.9056 0.9081 0.062 Uiso 1 1 calc R
C26 C 0.2797(7) 0.8614(6) 0.8233(5) 0.087(2) Uani 1 1 d .
H26A H 0.2688 0.9336 0.8360 0.130 Uiso 1 1 calc R
H26B H 0.2051 0.8121 0.8092 0.130 Uiso 1 1 calc R
H26C H 0.3112 0.8443 0.7793 0.130 Uiso 1 1 calc R
C27 C 0.2229(4) 0.6641(4) 0.9175(3) 0.0381(12) Uani 1 1 d .
H27A H 0.2160 0.7376 0.9400 0.046 Uiso 1 1 calc R
H27B H 0.2285 0.6324 0.9583 0.046 Uiso 1 1 calc R
C28 C 0.1149(4) 0.6014(5) 0.8478(3) 0.0501(14) Uani 1 1 d .
H28A H 0.0458 0.6043 0.8650 0.075 Uiso 1 1 calc R
H28B H 0.1199 0.5278 0.8271 0.075 Uiso 1 1 calc R
H28C H 0.1100 0.6320 0.8070 0.075 Uiso 1 1 calc R
C29 C 0.3917(5) 0.2888(4) 0.9480(3) 0.0393(12) Uani 1 1 d .
H29A H 0.3902 0.3577 0.9846 0.047 Uiso 1 1 calc R
H29B H 0.4588 0.2660 0.9736 0.047 Uiso 1 1 calc R
C30 C 0.2810(5) 0.2083(4) 0.9331(3) 0.0488(14) Uani 1 1 d .
H30A H 0.2811 0.1954 0.9813 0.073 Uiso 1 1 calc R
H30B H 0.2772 0.1421 0.8923 0.073 Uiso 1 1 calc R
H30C H 0.2137 0.2359 0.9162 0.073 Uiso 1 1 calc R
C31 C 0.4859(4) 0.1383(4) 0.8331(3) 0.0354(11) Uani 1 1 d .
H31A H 0.4588 0.0774 0.7833 0.042 Uiso 1 1 calc R
H31B H 0.4559 0.1177 0.8717 0.042 Uiso 1 1 calc R
C32 C 0.6177(5) 0.1679(4) 0.8621(3) 0.0461(14) Uani 1 1 d .
H32A H 0.6462 0.1108 0.8757 0.069 Uiso 1 1 calc R
H32B H 0.6443 0.2328 0.9083 0.069 Uiso 1 1 calc R
H32C H 0.6473 0.1792 0.8209 0.069 Uiso 1 1 calc R
C33 C 0.4058(4) 0.1109(4) 0.5021(3) 0.0387(12) Uani 1 1 d .
H33A H 0.4262 0.0925 0.4529 0.046 Uiso 1 1 calc R
H33B H 0.4272 0.0600 0.5274 0.046 Uiso 1 1 calc R
C34 C 0.2770(5) 0.1024(4) 0.4840(3) 0.0461(13) Uani 1 1 d .
H34A H 0.2355 0.0339 0.4434 0.069 Uiso 1 1 calc R
H34B H 0.2573 0.1591 0.4656 0.069 Uiso 1 1 calc R
H34C H 0.2547 0.1087 0.5313 0.069 Uiso 1 1 calc R
C35 C 0.5223(4) 0.2813(4) 0.4506(3) 0.0354(11) Uani 1 1 d .
H35A H 0.5382 0.3511 0.4454 0.043 Uiso 1 1 calc R
H35B H 0.4444 0.2421 0.4143 0.043 Uiso 1 1 calc R
C36 C 0.6114(5) 0.2212(4) 0.4250(4) 0.0517(15) Uani 1 1 d .
H36A H 0.6004 0.2071 0.3694 0.078 Uiso 1 1 calc R
H36B H 0.6008 0.1543 0.4340 0.078 Uiso 1 1 calc R
H36C H 0.6896 0.2640 0.4555 0.078 Uiso 1 1 calc R
C37 C 0.2944(4) 0.5679(4) 0.6591(3) 0.0347(11) Uani 1 1 d .
H37A H 0.3468 0.6338 0.6907 0.042 Uiso 1 1 calc R
C38 C 0.1926(4) 0.5670(4) 0.6081(3) 0.0371(12) Uani 1 1 d .
H38A H 0.1747 0.6312 0.6054 0.045 Uiso 1 1 calc R
C39 C 0.1159(4) 0.4704(4) 0.5603(3) 0.0319(11) Uani 1 1 d .
C40 C 0.1440(4) 0.3784(4) 0.5672(3) 0.0377(12) Uani 1 1 d .
H40A H 0.0935 0.3114 0.5358 0.045 Uiso 1 1 calc R
C41 C 0.2482(4) 0.3869(4) 0.6213(3) 0.0349(11) Uani 1 1 d .
H41A H 0.2668 0.3239 0.6265 0.042 Uiso 1 1 calc R
C42 C 0.7214(4) 0.4220(4) 0.8244(3) 0.0351(11) Uani 1 1 d .
H42A H 0.6823 0.3564 0.7836 0.042 Uiso 1 1 calc R
C43 C 0.8270(4) 0.4285(4) 0.8771(3) 0.0396(12) Uani 1 1 d .
H43A H 0.8582 0.3680 0.8727 0.048 Uiso 1 1 calc R
C44 C 0.8852(4) 0.5237(4) 0.9355(3) 0.0365(11) Uani 1 1 d .
C45 C 0.8380(4) 0.6102(4) 0.9388(3) 0.0355(11) Uani 1 1 d .
H45A H 0.8773 0.6780 0.9766 0.043 Uiso 1 1 calc R
C46 C 0.7313(4) 0.5948(4) 0.8852(3) 0.0374(12) Uani 1 1 d .
H46A H 0.6975 0.6537 0.8890 0.045 Uiso 1 1 calc R

loop_
_atom_site_aniso_label
_atom_site_aniso_U_11
_atom_site_aniso_U_22
_atom_site_aniso_U_33
_atom_site_aniso_U_23
_atom_site_aniso_U_13
_atom_site_aniso_U_12
Co1 0.0256(3) 0.0279(3) 0.0280(4) 0.0135(3) 0.0069(3) 0.0090(3)
N1 0.0249(19) 0.0276(19) 0.032(2) 0.0120(17) 0.0033(17) 0.0104(16)
N2 0.0256(19) 0.0262(19) 0.034(2) 0.0153(17) 0.0027(17) 0.0063(16)
N3 0.0267(19) 0.0275(19) 0.025(2) 0.0101(16) 0.0066(16) 0.0097(16)
N4 0.0268(19) 0.029(2) 0.030(2) 0.0167(17) 0.0087(16) 0.0118(16)
N5 0.044(3) 0.032(2) 0.063(3) 0.021(2) 0.023(2) 0.010(2)
N6 0.039(2) 0.030(2) 0.036(2) 0.0131(19) 0.011(2) 0.0104(19)
N7 0.048(3) 0.034(2) 0.027(2) 0.0116(18) 0.012(2) 0.013(2)
N8 0.028(2) 0.042(2) 0.030(2) 0.0162(19) 0.0052(18) 0.0093(18)
N9 0.030(2) 0.038(2) 0.028(2) 0.0149(18) 0.0118(17) 0.0110(18)
N10 0.029(2) 0.031(2) 0.028(2) 0.0115(17) 0.0054(17) 0.0080(17)
N11 0.029(2) 0.046(2) 0.036(2) 0.020(2) 0.0089(18) 0.0145(19)
N12 0.033(2) 0.043(2) 0.040(2) 0.015(2) 0.0127(19) 0.0125(19)
O1 0.055(2) 0.038(2) 0.092(3) 0.040(2) 0.032(2) 0.0218(18)
O2 0.065(3) 0.0302(19) 0.056(3) 0.0001(19) 0.017(2) -0.0044(18)
O3 0.048(2) 0.0379(19) 0.030(2) 0.0089(16) 0.0118(17) 0.0073(16)
O4 0.040(2) 0.044(2) 0.045(2) 0.0131(17) 0.0169(17) 0.0036(17)
O5 0.049(2) 0.0317(18) 0.045(2) 0.0096(17) 0.0081(18) 0.0004(17)
O6 0.055(2) 0.044(2) 0.050(2) 0.0196(18) 0.0193(19) 0.0283(18)
O7 0.0387(19) 0.049(2) 0.037(2) 0.0251(17) 0.0112(16) 0.0076(16)
O8 0.042(2) 0.059(2) 0.045(2) 0.0246(19) 0.0186(18) 0.0218(19)
C1 0.029(2) 0.033(2) 0.031(3) 0.019(2) 0.005(2) 0.012(2)
C2 0.026(2) 0.038(3) 0.034(3) 0.021(2) 0.005(2) 0.007(2)
C3 0.023(2) 0.033(2) 0.038(3) 0.018(2) 0.007(2) 0.0072(19)
C4 0.024(2) 0.034(2) 0.030(3) 0.018(2) 0.006(2) 0.0082(19)
C5 0.031(2) 0.035(3) 0.037(3) 0.018(2) 0.008(2) 0.014(2)
C6 0.027(2) 0.028(2) 0.039(3) 0.014(2) 0.004(2) 0.0076(19)
C7 0.034(3) 0.027(2) 0.045(3) 0.012(2) 0.011(2) 0.013(2)
C8 0.032(3) 0.038(3) 0.032(3) 0.012(2) 0.009(2) 0.013(2)
C9 0.024(2) 0.028(2) 0.027(2) 0.0066(19) 0.0052(19) 0.0077(18)
C10 0.030(2) 0.034(2) 0.023(2) 0.011(2) 0.008(2) 0.009(2)
C11 0.029(2) 0.035(3) 0.032(3) 0.017(2) 0.007(2) 0.008(2)
C12 0.040(3) 0.030(2) 0.036(3) 0.016(2) 0.014(2) 0.008(2)
C13 0.037(3) 0.029(2) 0.030(3) 0.014(2) 0.007(2) 0.006(2)
C14 0.025(2) 0.032(2) 0.030(3) 0.012(2) 0.007(2) 0.0114(19)
C15 0.028(2) 0.027(2) 0.032(3) 0.011(2) 0.006(2) 0.0114(19)
C16 0.024(2) 0.033(2) 0.028(2) 0.015(2) 0.0044(19) 0.0143(19)
C17 0.034(3) 0.032(2) 0.034(3) 0.012(2) 0.011(2) 0.014(2)
C18 0.032(2) 0.033(2) 0.030(3) 0.011(2) 0.006(2) 0.015(2)
C19 0.032(2) 0.036(3) 0.029(3) 0.016(2) 0.008(2) 0.017(2)
C20 0.030(2) 0.035(3) 0.031(3) 0.015(2) 0.006(2) 0.014(2)
C21 0.033(3) 0.043(3) 0.039(3) 0.013(2) 0.007(2) 0.003(2)
C22 0.029(3) 0.059(4) 0.064(4) 0.022(3) 0.012(3) 0.011(3)
C23 0.036(3) 0.034(3) 0.044(3) 0.017(2) 0.013(2) 0.003(2)
C24 0.055(3) 0.038(3) 0.057(4) 0.027(3) 0.016(3) 0.010(3)
C25 0.048(3) 0.041(3) 0.080(5) 0.026(3) 0.031(3) 0.021(3)
C26 0.075(5) 0.071(5) 0.117(7) 0.047(5) 0.008(5) 0.034(4)
C27 0.037(3) 0.039(3) 0.045(3) 0.017(2) 0.019(2) 0.016(2)
C28 0.031(3) 0.071(4) 0.054(4) 0.028(3) 0.013(3) 0.015(3)
C29 0.051(3) 0.035(3) 0.035(3) 0.017(2) 0.011(2) 0.009(2)
C30 0.064(4) 0.043(3) 0.047(3) 0.020(3) 0.029(3) 0.003(3)
C31 0.043(3) 0.031(2) 0.034(3) 0.017(2) 0.009(2) 0.009(2)
C32 0.047(3) 0.034(3) 0.051(3) 0.021(3) -0.003(3) 0.010(2)
C33 0.048(3) 0.036(3) 0.031(3) 0.009(2) 0.013(2) 0.009(2)
C34 0.043(3) 0.046(3) 0.041(3) 0.011(3) 0.007(3) 0.005(2)
C35 0.043(3) 0.037(3) 0.029(3) 0.014(2) 0.011(2) 0.011(2)
C36 0.068(4) 0.046(3) 0.049(4) 0.017(3) 0.030(3) 0.017(3)
C37 0.037(3) 0.036(3) 0.035(3) 0.018(2) 0.009(2) 0.014(2)
C38 0.040(3) 0.043(3) 0.036(3) 0.021(2) 0.011(2) 0.018(2)
C39 0.027(2) 0.043(3) 0.032(3) 0.018(2) 0.009(2) 0.015(2)
C40 0.030(3) 0.039(3) 0.042(3) 0.016(2) 0.008(2) 0.005(2)
C41 0.030(2) 0.033(3) 0.041(3) 0.017(2) 0.003(2) 0.011(2)
C42 0.038(3) 0.035(3) 0.034(3) 0.014(2) 0.008(2) 0.015(2)
C43 0.038(3) 0.040(3) 0.041(3) 0.015(2) 0.005(2) 0.018(2)
C44 0.029(3) 0.047(3) 0.036(3) 0.020(2) 0.007(2) 0.011(2)
C45 0.032(3) 0.037(3) 0.035(3) 0.010(2) 0.008(2) 0.011(2)
C46 0.048(3) 0.038(3) 0.033(3) 0.016(2) 0.014(2) 0.020(2)

loop_
_atom_type_symbol
_atom_type_description
_atom_type_scat_dispersion_real
_atom_type_scat_dispersion_imag
_atom_type_scat_source
C C 0.0033 0.0016 'International Tables Vol C Tables 4.2.6.8 and 6.1.1.4'
H H 0.0000 0.0000 'International Tables Vol C Tables 4.2.6.8 and 6.1.1.4'
N N 0.0061 0.0033 'International Tables Vol C Tables 4.2.6.8 and 6.1.1.4'
O O 0.0106 0.0060 'International Tables Vol C Tables 4.2.6.8 and 6.1.1.4'
Co Co 0.3494 0.9721 'International Tables Vol C Tables 4.2.6.8 and 6.1.1.4'
Cl Cl 0.1484 0.1585 'International Tables Vol C Tables 4.2.6.8 and 6.1.1.4'

loop_
_geom_angle_atom_site_label_1
_geom_angle_atom_site_label_2
_geom_angle_atom_site_label_3
_geom_angle
_geom_angle_site_symmetry_1
N2 Co1 N3 90.66(15) .
N2 Co1 N1 89.78(16) .
N3 Co1 N1 174.10(14) .
N2 Co1 N4 173.88(14) .
N3 Co1 N4 89.36(15) .
N1 Co1 N4 90.82(15) .
N2 Co1 N10 93.81(15) .
N3 Co1 N10 88.27(14) .
N1 Co1 N10 85.83(14) .
N4 Co1 N10 92.30(14) .
N2 Co1 N9 85.82(14) .
N3 Co1 N9 93.26(14) .
N1 Co1 N9 92.64(14) .
N4 Co1 N9 88.08(14) .
N10 Co1 N9 178.43(14) .
C1 N1 C4 104.7(4) .
C1 N1 Co1 125.8(3) .
C4 N1 Co1 126.9(3) .
C6 N2 C9 104.4(4) .
C6 N2 Co1 127.8(3) .
C9 N2 Co1 124.9(3) .
C11 N3 C14 104.8(4) .
C11 N3 Co1 125.9(3) .
C14 N3 Co1 126.1(3) .
C19 N4 C16 105.6(4) .
C19 N4 Co1 125.9(3) .
C16 N4 Co1 126.2(3) .
O1 N5 O2 126.2(5) .
O1 N5 C5 115.9(5) .
O2 N5 C5 117.9(4) .
O3 N6 O4 124.4(4) .
O3 N6 C10 118.2(4) .
O4 N6 C10 117.4(4) .
O5 N7 O6 124.6(4) .
O5 N7 C15 118.8(4) .
O6 N7 C15 116.5(4) .
O8 N8 O7 125.0(4) .
O8 N8 C20 116.7(4) .
O7 N8 C20 118.3(4) .
C41 N9 C37 117.4(4) .
C41 N9 Co1 123.0(3) .
C37 N9 Co1 119.5(3) .
C46 N10 C42 117.7(4) .
C46 N10 Co1 120.8(3) .
C42 N10 Co1 121.5(3) .
N11 N11 C39 112.3(5) 2_566
N12 N12 C44 113.2(5) 2_767
N1 C1 C20 120.6(4) .
N1 C1 C2 111.3(4) .
C20 C1 C2 127.9(4) .
C3 C2 C1 105.7(4) .
C3 C2 C21 125.0(4) .
C1 C2 C21 128.9(5) .
C2 C3 C4 107.0(4) .
C2 C3 C23 124.5(4) .
C4 C3 C23 128.3(4) .
C5 C4 N1 119.9(4) .
C5 C4 C3 129.0(4) .
N1 C4 C3 111.0(4) .
C4 C5 C6 128.7(4) .
C4 C5 N5 116.1(4) .
C6 C5 N5 115.1(4) .
N2 C6 C5 120.1(4) .
N2 C6 C7 111.5(4) .
C5 C6 C7 128.3(4) .
C8 C7 C6 106.3(4) .
C8 C7 C25 125.3(4) .
C6 C7 C25 127.9(5) .
C7 C8 C9 105.9(4) .
C7 C8 C27 126.0(4) .
C9 C8 C27 127.3(4) .
N2 C9 C10 120.5(4) .
N2 C9 C8 111.4(4) .
C10 C9 C8 127.8(4) .
C11 C10 C9 127.4(4) .
C11 C10 N6 117.0(4) .
C9 C10 N6 115.5(4) .
C10 C11 N3 121.3(4) .
C10 C11 C12 127.8(4) .
N3 C11 C12 110.8(4) .
C13 C12 C11 106.0(4) .
C13 C12 C29 123.9(4) .
C11 C12 C29 130.0(4) .
C12 C13 C14 106.2(4) .
C12 C13 C31 124.6(4) .
C14 C13 C31 127.4(4) .
N3 C14 C15 120.0(4) .
N3 C14 C13 111.7(4) .
C15 C14 C13 127.8(4) .
C14 C15 C16 127.1(4) .
C14 C15 N7 115.7(4) .
C16 C15 N7 117.2(4) .
N4 C16 C15 121.0(4) .
N4 C16 C17 110.6(4) .
C15 C16 C17 128.1(4) .
C18 C17 C16 106.8(4) .
C18 C17 C33 125.2(4) .
C16 C17 C33 126.9(4) .
C17 C18 C19 105.0(4) .
C17 C18 C35 125.0(4) .
C19 C18 C35 129.7(4) .
N4 C19 C20 120.6(4) .
N4 C19 C18 111.4(4) .
C20 C19 C18 127.9(4) .
C19 C20 C1 128.5(4) .
C19 C20 N8 116.2(4) .
C1 C20 N8 115.3(4) .
C2 C21 C22 111.9(4) .
C2 C21 H21A 109.2 .
C22 C21 H21A 109.2 .
C2 C21 H21B 109.2 .
C22 C21 H21B 109.2 .
H21A C21 H21B 107.9 .
C21 C22 H22A 109.5 .
C21 C22 H22B 109.5 .
H22A C22 H22B 109.5 .
C21 C22 H22C 109.5 .
H22A C22 H22C 109.5 .
H22B C22 H22C 109.5 .
C3 C23 C24 113.4(4) .
C3 C23 H23A 108.9 .
C24 C23 H23A 108.9 .
C3 C23 H23B 108.9 .
C24 C23 H23B 108.9 .
H23A C23 H23B 107.7 .
C23 C24 H24A 109.5 .
C23 C24 H24B 109.5 .
H24A C24 H24B 109.5 .
C23 C24 H24C 109.5 .
H24A C24 H24C 109.5 .
H24B C24 H24C 109.5 .
C26 C25 C7 114.2(5) .
C26 C25 H25A 108.7 .
C7 C25 H25A 108.7 .
C26 C25 H25B 108.7 .
C7 C25 H25B 108.7 .
H25A C25 H25B 107.6 .
C25 C26 H26A 109.5 .
C25 C26 H26B 109.5 .
H26A C26 H26B 109.5 .
C25 C26 H26C 109.5 .
H26A C26 H26C 109.5 .
H26B C26 H26C 109.5 .
C8 C27 C28 110.9(4) .
C8 C27 H27A 109.4 .
C28 C27 H27A 109.4 .
C8 C27 H27B 109.4 .
C28 C27 H27B 109.4 .
H27A C27 H27B 108.0 .
C27 C28 H28A 109.5 .
C27 C28 H28B 109.5 .
H28A C28 H28B 109.5 .
C27 C28 H28C 109.5 .
H28A C28 H28C 109.5 .
H28B C28 H28C 109.5 .
C12 C29 C30 113.8(4) .
C12 C29 H29A 108.8 .
C30 C29 H29A 108.8 .
C12 C29 H29B 108.8 .
C30 C29 H29B 108.8 .
H29A C29 H29B 107.7 .
C29 C30 H30A 109.5 .
C29 C30 H30B 109.5 .
H30A C30 H30B 109.5 .
C29 C30 H30C 109.5 .
H30A C30 H30C 109.5 .
H30B C30 H30C 109.5 .
C13 C31 C32 109.9(4) .
C13 C31 H31A 109.7 .
C32 C31 H31A 109.7 .
C13 C31 H31B 109.7 .
C32 C31 H31B 109.7 .
H31A C31 H31B 108.2 .
C31 C32 H32A 109.5 .
C31 C32 H32B 109.5 .
H32A C32 H32B 109.5 .
C31 C32 H32C 109.5 .
H32A C32 H32C 109.5 .
H32B C32 H32C 109.5 .
C34 C33 C17 111.2(4) .
C34 C33 H33A 109.4 .
C17 C33 H33A 109.4 .
C34 C33 H33B 109.4 .
C17 C33 H33B 109.4 .
H33A C33 H33B 108.0 .
C33 C34 H34A 109.5 .
C33 C34 H34B 109.5 .
H34A C34 H34B 109.5 .
C33 C34 H34C 109.5 .
H34A C34 H34C 109.5 .
H34B C34 H34C 109.5 .
C18 C35 C36 115.2(4) .
C18 C35 H35A 108.5 .
C36 C35 H35A 108.5 .
C18 C35 H35B 108.5 .
C36 C35 H35B 108.5 .
H35A C35 H35B 107.5 .
C35 C36 H36A 109.5 .
C35 C36 H36B 109.5 .
H36A C36 H36B 109.5 .
C35 C36 H36C 109.5 .
H36A C36 H36C 109.5 .
H36B C36 H36C 109.5 .
N9 C37 C38 122.8(5) .
N9 C37 H37A 118.6 .
C38 C37 H37A 118.6 .
C37 C38 C39 119.1(4) .
C37 C38 H38A 120.4 .
C39 C38 H38A 120.4 .
C40 C39 C38 118.7(4) .
C40 C39 N11 115.9(4) .
C38 C39 N11 125.3(4) .
C39 C40 C41 118.2(5) .
C39 C40 H40A 120.9 .
C41 C40 H40A 120.9 .
N9 C41 C40 123.7(4) .
N9 C41 H41A 118.1 .
C40 C41 H41A 118.1 .
N10 C42 C43 122.2(5) .
N10 C42 H42A 118.9 .
C43 C42 H42A 118.9 .
C44 C43 C42 119.2(4) .
C44 C43 H43A 120.4 .
C42 C43 H43A 120.4 .
C43 C44 C45 118.5(4) .
C43 C44 N12 124.8(4) .
C45 C44 N12 116.7(4) .
C44 C45 C46 117.9(5) .
C44 C45 H45A 121.1 .
C46 C45 H45A 121.1 .
N10 C46 C45 124.5(4) .
N10 C46 H46A 117.8 .
C45 C46 H46A 117.8 .

loop_
_geom_bond_atom_site_label_1
_geom_bond_atom_site_label_2
_geom_bond_distance
_geom_bond_site_symmetry_2
Co1 N2 1.975(4) .
Co1 N3 1.976(4) .
Co1 N1 1.984(4) .
Co1 N4 1.996(4) .
Co1 N10 2.260(4) .
Co1 N9 2.277(4) .
N1 C1 1.373(6) .
N1 C4 1.384(6) .
N2 C6 1.360(6) .
N2 C9 1.386(6) .
N3 C11 1.376(6) .
N3 C14 1.378(5) .
N4 C19 1.358(6) .
N4 C16 1.361(6) .
N5 O1 1.228(6) .
N5 O2 1.230(6) .
N5 C5 1.483(6) .
N6 O3 1.225(5) .
N6 O4 1.231(5) .
N6 C10 1.461(6) .
N7 O5 1.211(5) .
N7 O6 1.229(5) .
N7 C15 1.484(6) .
N8 O8 1.221(5) .
N8 O7 1.224(5) .
N8 C20 1.475(6) .
N9 C41 1.333(6) .
N9 C37 1.361(6) .
N10 C46 1.314(6) .
N10 C42 1.330(6) .
N11 N11 1.253(8) 2_566
N11 C39 1.437(6) .
N12 N12 1.246(8) 2_767
N12 C44 1.423(6) .
C1 C20 1.397(6) .
C1 C2 1.461(6) .
C2 C3 1.362(7) .
C2 C21 1.490(7) .
C3 C4 1.446(6) .
C3 C23 1.519(6) .
C4 C5 1.383(7) .
C5 C6 1.399(7) .
C6 C7 1.461(7) .
C7 C8 1.361(7) .
C7 C25 1.517(6) .
C8 C9 1.449(6) .
C8 C27 1.489(7) .
C9 C10 1.396(6) .
C10 C11 1.369(6) .
C11 C12 1.474(6) .
C12 C13 1.369(7) .
C12 C29 1.500(7) .
C13 C14 1.452(6) .
C13 C31 1.509(6) .
C14 C15 1.385(6) .
C15 C16 1.385(6) .
C16 C17 1.453(7) .
C17 C18 1.366(7) .
C17 C33 1.516(7) .
C18 C19 1.462(7) .
C18 C35 1.490(7) .
C19 C20 1.392(7) .
C21 C22 1.523(7) .
C21 H21A 0.9900 .
C21 H21B 0.9900 .
C22 H22A 0.9800 .
C22 H22B 0.9800 .
C22 H22C 0.9800 .
C23 C24 1.554(7) .
C23 H23A 0.9900 .
C23 H23B 0.9900 .
C24 H24A 0.9800 .
C24 H24B 0.9800 .
C24 H24C 0.9800 .
C25 C26 1.492(9) .
C25 H25A 0.9900 .
C25 H25B 0.9900 .
C26 H26A 0.9800 .
C26 H26B 0.9800 .
C26 H26C 0.9800 .
C27 C28 1.536(7) .
C27 H27A 0.9900 .
C27 H27B 0.9900 .
C28 H28A 0.9800 .
C28 H28B 0.9800 .
C28 H28C 0.9800 .
C29 C30 1.531(7) .
C29 H29A 0.9900 .
C29 H29B 0.9900 .
C30 H30A 0.9800 .
C30 H30B 0.9800 .
C30 H30C 0.9800 .
C31 C32 1.526(7) .
C31 H31A 0.9900 .
C31 H31B 0.9900 .
C32 H32A 0.9800 .
C32 H32B 0.9800 .
C32 H32C 0.9800 .
C33 C34 1.513(7) .
C33 H33A 0.9900 .
C33 H33B 0.9900 .
C34 H34A 0.9800 .
C34 H34B 0.9800 .
C34 H34C 0.9800 .
C35 C36 1.540(7) .
C35 H35A 0.9900 .
C35 H35B 0.9900 .
C36 H36A 0.9800 .
C36 H36B 0.9800 .
C36 H36C 0.9800 .
C37 C38 1.374(7) .
C37 H37A 0.9500 .
C38 C39 1.397(7) .
C38 H38A 0.9500 .
C39 C40 1.389(7) .
C40 C41 1.394(6) .
C40 H40A 0.9500 .
C41 H41A 0.9500 .
C42 C43 1.401(7) .
C42 H42A 0.9500 .
C43 C44 1.377(7) .
C43 H43A 0.9500 .
C44 C45 1.381(7) .
C45 C46 1.389(7) .
C45 H45A 0.9500 .
C46 H46A 0.9500 .

loop_
_platon_squeeze_void_nr
_platon_squeeze_void_average_x
_platon_squeeze_void_average_y
_platon_squeeze_void_average_z
_platon_squeeze_void_volume
_platon_squeeze_void_count_electrons
_platon_squeeze_void_content
1 0.000 0.000 0.005 835 185 ' '
